data_7122114
loop_
_publ_author_name
'Vasseur, Alexandre'
'Membrat, Romain'
'Palpacelli, Davide'
'Giorgi, Michel'
'Nuel, Didier'
'Giordano, Laurent'
'Martinez, Alexandre'

_publ_section_title
;
 Synthesis of chiral supramolecular bisphosphinite palladacycles through
 hydrogen transfer-promoted self-assembly process.
;
_journal_issue 72
_journal_name_full 'Chemical communications (Cambridge, England)'
_journal_page_first 10132
_journal_page_last 10135
_journal_paper_doi 10.1039/c8cc06283h
_journal_volume 54
_journal_year 2018
_chemical_absolute_configuration ad
_chemical_formula_moiety 'C34 H47 N O6 P2 Pd'
_chemical_formula_sum 'C34 H47 N O6 P2 Pd'
_chemical_formula_weight 734.06
_space_group_crystal_system orthorhombic
_space_group_IT_number 19
_space_group_name_Hall 'P 2ac 2ab'
_space_group_name_H-M_alt 'P 21 21 21'
_symmetry_space_group_name_Hall 'P 2ac 2ab'
_symmetry_space_group_name_H-M 'P 21 21 21'
_atom_sites_solution_hydrogens mixed
_atom_sites_solution_primary direct
_audit_creation_date 2017-11-16
_audit_creation_method
;
Olex2 1.2
(compiled 2017.08.10 svn.r3461 for OlexSys, GUI svn.r5381)
;
_audit_update_record
;
2018-04-13 deposited with the CCDC.
2018-08-06 downloaded from the CCDC.
;
_cell_angle_alpha 90
_cell_angle_beta 90
_cell_angle_gamma 90
_cell_formula_units_Z 4
_cell_length_a 8.18015(16)
_cell_length_b 10.09118(9)
_cell_length_c 45.8101(4)
_cell_measurement_reflns_used 44721
_cell_measurement_temperature 293
_cell_measurement_theta_max 26.6440
_cell_measurement_theta_min 3.4690
_cell_volume 3781.50(9)
_computing_cell_refinement 'CrysAlisPro 1.171.39.18b (Rigaku OD, 2015)'
_computing_data_collection 'CrysAlisPro 1.171.39.18b (Rigaku OD, 2015)'
_computing_data_reduction 'CrysAlisPro 1.171.39.18b (Rigaku OD, 2015)'
_computing_molecular_graphics 'Olex2 (Dolomanov et al., 2009)'
_computing_publication_material 'Olex2 (Dolomanov et al., 2009)'
_computing_structure_refinement 'ShelXL (Sheldrick, 2015)'
_computing_structure_solution 'ShelXS (Sheldrick, 2008)'
_diffrn_ambient_temperature 293
_diffrn_detector 'CCD plate'
_diffrn_detector_area_resol_mean 10.6095
_diffrn_detector_type AtlasS2
_diffrn_measured_fraction_theta_full 0.997
_diffrn_measured_fraction_theta_max 0.978
_diffrn_measurement_details
;
List of Runs (angles in degrees, time in seconds):

  # Type    Start    End  Width  t~exp~   \w     \q     \k     \f   Frames
#--------------------------------------------------------------------------
  1  \w    -74.00  64.00   0.30    8.00    --   17.10 -38.00 150.00  460
  2  \w    -20.00  67.00   0.30    8.00    --   17.10 -99.00 -90.00  290
  3  \w    -83.00  61.00   0.30    8.00    --   17.10 -77.00   0.00  480
  4  \w    -26.00 116.20   0.30    8.00    --   17.10  77.00-150.00  474
  5  \w     35.00 117.20   0.30    8.00    --   17.10 178.00-180.00  274
  6  \w    -26.00 116.20   0.30    8.00    --   17.10  77.00  60.00  474
  7  \w    -25.00 108.20   0.30    8.00    --   17.10  57.00 -90.00  444
  8  \w     34.00  82.00   0.30    8.00    --  -16.40-178.00 120.00  160
  9  \w   -116.00 -56.00   0.30    8.00    --  -16.40 178.00   0.00  200
 10  \w    -20.00  34.00   0.30    8.00    --  -16.40 -99.00 -90.00  180
 11  \w    -20.00  34.00   0.30    8.00    --  -16.40 -99.00  60.00  180
 12  \w    -25.00 108.20   0.30    8.00    --   17.10  57.00  30.00  444
 13  \w    -20.00  67.00   0.30    8.00    --   17.10 -99.00 -60.00  290
 14  \w     35.00  84.20   0.30    8.00    --  -16.40 178.00   0.00  164
 15  \w    -20.00  34.00   0.30    8.00    --  -16.40 -99.00-150.00  180
 16  \w     35.00 117.20   0.30    8.00    --   17.10 178.00-120.00  274
 17  \w    -25.00 108.20   0.30    8.00    --   17.10  57.00 -30.00  444
 18  \w    -29.00 107.20   0.30    8.00    --   17.10  38.00-180.00  454
 19  \w    -77.00 110.20   0.30    8.00    --   17.10  19.00  60.00  624
 20  \w    -83.00  41.20   0.30    8.00    --   17.10   0.00-180.00  414
;
_diffrn_measurement_device 'four-circle diffractometer'
_diffrn_measurement_device_type 'SuperNova, Dual, Cu at home/near, AtlasS2'
_diffrn_measurement_method '\w scans'
_diffrn_orient_matrix_type 'CrysAlisPro convention (1999,Acta A55,543-557)'
_diffrn_orient_matrix_UB_11 0.0037502000
_diffrn_orient_matrix_UB_12 0.0589250000
_diffrn_orient_matrix_UB_13 -0.0084180000
_diffrn_orient_matrix_UB_21 -0.0644565000
_diffrn_orient_matrix_UB_22 0.0273643000
_diffrn_orient_matrix_UB_23 0.0084055000
_diffrn_orient_matrix_UB_31 0.0578636000
_diffrn_orient_matrix_UB_32 0.0268441000
_diffrn_orient_matrix_UB_33 0.0099111000
_diffrn_radiation_monochromator mirror
_diffrn_radiation_probe x-ray
_diffrn_radiation_type MoK\a
_diffrn_radiation_wavelength 0.71073
_diffrn_reflns_av_R_equivalents 0.0455
_diffrn_reflns_av_unetI/netI 0.0205
_diffrn_reflns_Laue_measured_fraction_full 0.997
_diffrn_reflns_Laue_measured_fraction_max 0.978
_diffrn_reflns_limit_h_max 10
_diffrn_reflns_limit_h_min -10
_diffrn_reflns_limit_k_max 12
_diffrn_reflns_limit_k_min -13
_diffrn_reflns_limit_l_max 59
_diffrn_reflns_limit_l_min -58
_diffrn_reflns_number 140582
_diffrn_reflns_point_group_measured_fraction_full 0.998
_diffrn_reflns_point_group_measured_fraction_max 0.978
_diffrn_reflns_theta_full 25.242
_diffrn_reflns_theta_max 27.578
_diffrn_reflns_theta_min 3.206
_diffrn_source 'micro-focus sealed X-ray tube'
_diffrn_source_type 'SuperNova (Mo) X-ray Source'
_exptl_absorpt_coefficient_mu 0.615
_exptl_absorpt_correction_T_max 1.00000
_exptl_absorpt_correction_T_min 0.62244
_exptl_absorpt_correction_type multi-scan
_exptl_absorpt_process_details
;
CrysAlisPro 1.171.39.18b (Rigaku Oxford Diffraction, 2015)
Empirical absorption correction using spherical harmonics,
 implemented in SCALE3 ABSPACK scaling algorithm.
;
_exptl_crystal_colour colourless
_exptl_crystal_colour_primary colourless
_exptl_crystal_density_diffrn 1.289
_exptl_crystal_description prism
_exptl_crystal_F_000 1528
_exptl_crystal_size_max 0.36
_exptl_crystal_size_mid 0.2
_exptl_crystal_size_min 0.08
_refine_diff_density_max 0.308
_refine_diff_density_min -1.180
_refine_diff_density_rms 0.044
_refine_ls_abs_structure_details
;
 Refined as an inversion twin.
;
_refine_ls_abs_structure_Flack -0.03(4)
_refine_ls_extinction_method none
_refine_ls_goodness_of_fit_ref 1.118
_refine_ls_hydrogen_treatment constr
_refine_ls_matrix_type full
_refine_ls_number_parameters 407
_refine_ls_number_reflns 8445
_refine_ls_number_restraints 366
_refine_ls_restrained_S_all 1.132
_refine_ls_R_factor_all 0.0655
_refine_ls_R_factor_gt 0.0447
_refine_ls_shift/su_max 0.000
_refine_ls_shift/su_mean 0.000
_refine_ls_structure_factor_coef Fsqd
_refine_ls_weighting_details 'w=1/[\s^2^(Fo^2^)+(0.0399P)^2^+1.8895P] where P=(Fo^2^+2Fc^2^)/3'
_refine_ls_weighting_scheme calc
_refine_ls_wR_factor_gt 0.0983
_refine_ls_wR_factor_ref 0.1090
_reflns_Friedel_coverage 0.763
_reflns_Friedel_fraction_full 1.000
_reflns_Friedel_fraction_max 0.979
_reflns_number_gt 6430
_reflns_number_total 8445
_reflns_threshold_expression 'I > 2\s(I)'
_cod_data_source_file c8cc06283h2.cif
_cod_data_source_block av76
_cod_depositor_comments 'Adding full bibliography for 7122108--7122115.cif.'
_cod_database_code 7122114
_shelx_shelxl_version_number 2016/4
_chemical_oxdiff_formula 'c34 h47 n1 o6 p2 Pd1'
_shelx_space_group_comment
;
The symmetry employed for this shelxl refinement is uniquely defined
by the following loop, which should always be used as a source of
symmetry information in preference to the above space-group names.
They are only intended as comments.
;
_shelx_estimated_absorpt_t_max 0.952
_shelx_estimated_absorpt_t_min 0.809
_reflns_odcompleteness_completeness 99.52
_reflns_odcompleteness_iscentric 1
_reflns_odcompleteness_theta 24.66
_olex2_refinement_description
;
1. Twinned data refinement
 Scales: 1.03(4)
 -0.03(4)
2. Fixed Uiso
 At 1.2 times of:
  All C(H) groups, All C(H,H) groups, All N(H) groups
 At 1.5 times of:
  All C(H,H,H) groups, All O(H) groups
3. Rigid body (RIGU) restrains
 All non-hydrogen atoms
 with sigma for 1-2 distances of 0.001 and sigma for 1-3 distances of 0.001
4.a Riding coordinates:
 O2(H1)
4.b Ternary CH refined with riding coordinates:
 C22(H22)
4.c Secondary CH2 refined with riding coordinates:
 C23(H23A,H23B)
4.d Aromatic/amide H refined with riding coordinates:
 N1(H1A), C2(H2), C3(H3), C4(H4), C5(H5), C6(H6), C12(H12), C13(H13), C14(H14),
  C15(H15), C16(H16), C25(H25), C26(H26), C27(H27), C28(H28), C29(H29)
4.e Idealised Me refined as rotating group:
 C8(H8A,H8B,H8C), C9(H9A,H9B,H9C), C10(H10A,H10B,H10C), C18(H18A,H18B,H18C),
 C19(H19A,H19B,H19C), C20(H20A,H20B,H20C), C32(H32A,H32B,H32C), C33(H33A,H33B,
 H33C), C34(H34A,H34B,H34C)
;
_olex2_submission_special_instructions 'No special instructions were received'
_oxdiff_exptl_absorpt_empirical_details
;
Empirical correction (ABSPACK) includes:
- Absorption correction using spherical harmonics
- Frame scaling
;
_oxdiff_exptl_absorpt_empirical_full_max 1.814
_oxdiff_exptl_absorpt_empirical_full_min 0.579

loop_
_space_group_symop_operation_xyz
'x, y, z'
'-x+1/2, -y, z+1/2'
'x+1/2, -y+1/2, -z'
'-x, y+1/2, -z+1/2'

loop_
_atom_site_label
_atom_site_type_symbol
_atom_site_fract_x
_atom_site_fract_y
_atom_site_fract_z
_atom_site_U_iso_or_equiv
_atom_site_adp_type
_atom_site_occupancy
_atom_site_site_symmetry_order
_atom_site_calc_flag
_atom_site_refinement_flags_posn
_atom_site_refinement_flags_adp
Pd1 Pd 0.40337(7) 0.64410(4) 0.40312(2) 0.08284(17) Uani 1 1 d . U
P1 P 0.4378(3) 0.86231(13) 0.40823(3) 0.0931(5) Uani 1 1 d . U
P2 P 0.3840(3) 0.61947(12) 0.45146(3) 0.0943(6) Uani 1 1 d . U
O1 O 0.4162(9) 0.9265(4) 0.43827(8) 0.1243(19) Uani 1 1 d . U
O2 O 0.3957(8) 0.7429(3) 0.47138(7) 0.1139(16) Uani 1 1 d . U
H1 H 0.405076 0.838118 0.456923 0.171 Uiso 1 1 d R .
O3 O 0.4132(6) 0.6080(3) 0.35558(6) 0.0758(10) Uani 1 1 d . U
O4 O 0.3870(8) 0.4427(3) 0.38662(7) 0.0974(14) Uani 1 1 d . U
O5 O 0.3162(10) 0.2639(5) 0.28558(9) 0.142(3) Uani 1 1 d . U
O6 O 0.3398(8) 0.4583(5) 0.26194(8) 0.1134(18) Uani 1 1 d . U
N1 N 0.3998(8) 0.4486(4) 0.30841(8) 0.0794(13) Uani 1 1 d . U
H1A H 0.422803 0.531350 0.306518 0.095 Uiso 1 1 calc R .
C1 C 0.3006(10) 0.9499(6) 0.38411(13) 0.0911(15) Uani 1 1 d . U
C2 C 0.2315(11) 1.0679(6) 0.39429(17) 0.106(2) Uani 1 1 d . U
H2 H 0.252709 1.098042 0.413105 0.127 Uiso 1 1 calc R .
C3 C 0.1317(11) 1.1382(8) 0.37585(19) 0.119(2) Uani 1 1 d . U
H3 H 0.083431 1.215528 0.382750 0.143 Uiso 1 1 calc R .
C4 C 0.1005(11) 1.1005(8) 0.3483(2) 0.118(2) Uani 1 1 d . U
H4 H 0.033408 1.151399 0.336388 0.142 Uiso 1 1 calc R .
C5 C 0.1703(12) 0.9842(8) 0.33803(19) 0.124(3) Uani 1 1 d . U
H5 H 0.150994 0.957327 0.318921 0.149 Uiso 1 1 calc R .
C6 C 0.2680(11) 0.9084(7) 0.35592(15) 0.106(2) Uani 1 1 d . U
H6 H 0.312039 0.829291 0.349068 0.127 Uiso 1 1 calc R .
C7 C 0.6494(11) 0.9029(6) 0.39630(14) 0.1045(15) Uani 1 1 d . U
C8 C 0.6679(14) 1.0529(7) 0.3989(3) 0.165(4) Uani 1 1 d . U
H8A H 0.590824 1.095757 0.386275 0.247 Uiso 1 1 calc GR .
H8B H 0.776883 1.078030 0.393487 0.247 Uiso 1 1 calc GR .
H8C H 0.647653 1.079302 0.418755 0.247 Uiso 1 1 calc GR .
C9 C 0.6802(12) 0.8584(11) 0.36514(16) 0.142(3) Uani 1 1 d . U
H9A H 0.666095 0.764161 0.363802 0.213 Uiso 1 1 calc GR .
H9B H 0.789864 0.881221 0.359596 0.213 Uiso 1 1 calc GR .
H9C H 0.604312 0.901663 0.352316 0.213 Uiso 1 1 calc GR .
C10 C 0.7643(14) 0.8327(11) 0.4171(2) 0.160(3) Uani 1 1 d . U
H10A H 0.740624 0.859286 0.436733 0.239 Uiso 1 1 calc GR .
H10B H 0.875175 0.855575 0.412379 0.239 Uiso 1 1 calc GR .
H10C H 0.750099 0.738597 0.415253 0.239 Uiso 1 1 calc GR .
C11 C 0.5395(11) 0.5071(5) 0.46444(11) 0.0938(16) Uani 1 1 d . U
C12 C 0.5872(12) 0.3956(6) 0.44869(13) 0.106(2) Uani 1 1 d . U
H12 H 0.543086 0.379923 0.430301 0.127 Uiso 1 1 calc R .
C13 C 0.6987(13) 0.3092(7) 0.46019(16) 0.119(3) Uani 1 1 d . U
H13 H 0.730493 0.235777 0.449328 0.143 Uiso 1 1 calc R .
C14 C 0.7652(12) 0.3287(7) 0.48765(15) 0.115(2) Uani 1 1 d . U
H14 H 0.839776 0.268648 0.495401 0.138 Uiso 1 1 calc R .
C15 C 0.7182(12) 0.4390(7) 0.50320(14) 0.113(2) Uani 1 1 d . U
H15 H 0.761449 0.453615 0.521696 0.135 Uiso 1 1 calc R .
C16 C 0.6088(12) 0.5274(6) 0.49178(12) 0.104(2) Uani 1 1 d . U
H16 H 0.580406 0.602303 0.502471 0.125 Uiso 1 1 calc R .
C17 C 0.1872(12) 0.5413(6) 0.46035(13) 0.1055(15) Uani 1 1 d . U
C18 C 0.1703(12) 0.4025(7) 0.44599(14) 0.117(3) Uani 1 1 d . U
H18A H 0.192557 0.409330 0.425464 0.175 Uiso 1 1 calc GR .
H18B H 0.061159 0.370008 0.448821 0.175 Uiso 1 1 calc GR .
H18C H 0.246769 0.342432 0.454793 0.175 Uiso 1 1 calc GR .
C19 C 0.1747(12) 0.5274(7) 0.49395(13) 0.119(3) Uani 1 1 d . U
H19A H 0.264262 0.474792 0.500980 0.178 Uiso 1 1 calc GR .
H19B H 0.073380 0.485016 0.498926 0.178 Uiso 1 1 calc GR .
H19C H 0.178768 0.613590 0.502767 0.178 Uiso 1 1 calc GR .
C20 C 0.0496(12) 0.6332(9) 0.44979(16) 0.134(2) Uani 1 1 d . U
H20A H 0.065333 0.720185 0.457770 0.201 Uiso 1 1 calc GR .
H20B H -0.053963 0.598829 0.456137 0.201 Uiso 1 1 calc GR .
H20C H 0.051296 0.637833 0.428861 0.201 Uiso 1 1 calc GR .
C21 C 0.4051(10) 0.4855(5) 0.36063(10) 0.0780(15) Uani 1 1 d . U
C22 C 0.4178(11) 0.3854(5) 0.33651(10) 0.0900(15) Uani 1 1 d . U
H22 H 0.326685 0.323232 0.338790 0.108 Uiso 1 1 calc R .
C23 C 0.5742(13) 0.3074(7) 0.33965(13) 0.1198(19) Uani 1 1 d . U
H23A H 0.577648 0.240291 0.324492 0.144 Uiso 1 1 calc R .
H23B H 0.572919 0.262044 0.358321 0.144 Uiso 1 1 calc R .
C24 C 0.7278(13) 0.3901(8) 0.33775(17) 0.116(2) Uani 1 1 d . U
C25 C 0.8029(16) 0.4415(12) 0.3624(2) 0.153(3) Uani 1 1 d . U
H25 H 0.762179 0.419843 0.380781 0.183 Uiso 1 1 calc R .
C26 C 0.9362(18) 0.5237(14) 0.3603(3) 0.181(4) Uani 1 1 d . U
H26 H 0.982132 0.559212 0.377181 0.217 Uiso 1 1 calc R .
C27 C 1.0028(17) 0.5543(16) 0.3333(3) 0.185(4) Uani 1 1 d . U
H27 H 1.093200 0.609795 0.331978 0.222 Uiso 1 1 calc R .
C28 C 0.9356(17) 0.5030(13) 0.3092(3) 0.166(4) Uani 1 1 d . U
H28 H 0.980503 0.522362 0.291060 0.199 Uiso 1 1 calc R .
C29 C 0.7991(14) 0.4209(11) 0.3110(2) 0.138(3) Uani 1 1 d . U
H29 H 0.754591 0.385933 0.293999 0.165 Uiso 1 1 calc R .
C30 C 0.3472(10) 0.3790(6) 0.28512(11) 0.098(2) Uani 1 1 d . U
C31 C 0.3027(16) 0.4045(9) 0.23270(14) 0.143(3) Uani 1 1 d . U
C32 C 0.305(2) 0.5292(10) 0.21450(17) 0.196(5) Uani 1 1 d . U
H32A H 0.226151 0.590689 0.221914 0.294 Uiso 1 1 calc GR .
H32B H 0.279795 0.507788 0.194604 0.294 Uiso 1 1 calc GR .
H32C H 0.412287 0.568415 0.215412 0.294 Uiso 1 1 calc GR .
C33 C 0.1336(18) 0.3458(13) 0.2328(2) 0.210(5) Uani 1 1 d . U
H33A H 0.132710 0.267173 0.244531 0.315 Uiso 1 1 calc GR .
H33B H 0.102451 0.323897 0.213134 0.315 Uiso 1 1 calc GR .
H33C H 0.057787 0.409054 0.240622 0.315 Uiso 1 1 calc GR .
C34 C 0.432(2) 0.3034(12) 0.22448(18) 0.212(5) Uani 1 1 d . U
H34A H 0.537001 0.332578 0.231487 0.318 Uiso 1 1 calc GR .
H34B H 0.436235 0.294302 0.203626 0.318 Uiso 1 1 calc GR .
H34C H 0.406024 0.219413 0.233119 0.318 Uiso 1 1 calc GR .

loop_
_atom_site_aniso_label
_atom_site_aniso_U_11
_atom_site_aniso_U_22
_atom_site_aniso_U_33
_atom_site_aniso_U_23
_atom_site_aniso_U_13
_atom_site_aniso_U_12
Pd1 0.1740(4) 0.04429(18) 0.03025(16) -0.00009(14) 0.0007(2) -0.0106(3)
P1 0.1952(17) 0.0420(6) 0.0419(6) 0.0048(5) -0.0118(8) -0.0085(10)
P2 0.2085(18) 0.0448(6) 0.0297(5) 0.0002(4) 0.0040(9) 0.0018(10)
O1 0.279(6) 0.0448(18) 0.0487(17) -0.0014(14) -0.006(3) 0.002(3)
O2 0.255(5) 0.0482(17) 0.0380(16) -0.0045(13) 0.000(3) 0.005(3)
O3 0.141(3) 0.0523(14) 0.0343(13) 0.0006(11) 0.001(2) -0.015(2)
O4 0.204(5) 0.0525(17) 0.0353(14) -0.0023(12) 0.006(2) -0.026(3)
O5 0.288(8) 0.076(2) 0.061(2) -0.007(2) -0.020(4) -0.056(4)
O6 0.214(5) 0.087(3) 0.0398(17) 0.0020(15) -0.017(2) -0.033(3)
N1 0.146(4) 0.055(2) 0.0367(15) -0.0019(14) 0.000(2) -0.017(3)
C1 0.154(4) 0.053(2) 0.066(3) 0.016(2) -0.001(3) -0.014(3)
C2 0.160(6) 0.061(3) 0.097(4) 0.013(3) 0.004(4) -0.004(3)
C3 0.144(6) 0.076(4) 0.137(5) 0.031(3) -0.005(4) -0.010(4)
C4 0.124(5) 0.093(4) 0.137(5) 0.041(4) -0.019(5) -0.011(4)
C5 0.162(7) 0.106(4) 0.105(5) 0.023(3) -0.040(4) -0.006(4)
C6 0.166(6) 0.075(4) 0.076(3) 0.009(3) -0.023(4) 0.001(4)
C7 0.174(3) 0.064(3) 0.075(3) 0.019(2) -0.038(3) -0.029(3)
C8 0.224(9) 0.070(3) 0.201(9) 0.013(4) -0.054(8) -0.048(4)
C9 0.169(7) 0.170(7) 0.086(3) 0.000(4) -0.004(4) -0.069(7)
C10 0.207(6) 0.147(7) 0.124(6) 0.050(6) -0.057(6) -0.004(7)
C11 0.191(5) 0.050(2) 0.041(2) 0.0048(18) 0.001(3) -0.008(3)
C12 0.205(7) 0.060(3) 0.053(3) -0.004(2) -0.007(4) 0.005(3)
C13 0.213(7) 0.067(3) 0.076(3) 0.000(3) -0.009(4) 0.013(4)
C14 0.192(7) 0.075(3) 0.078(3) 0.018(3) -0.011(4) -0.006(4)
C15 0.196(6) 0.079(3) 0.062(3) 0.012(2) -0.017(4) -0.018(4)
C16 0.201(6) 0.063(3) 0.048(2) 0.000(2) -0.007(3) -0.014(4)
C17 0.199(4) 0.070(3) 0.047(3) 0.007(2) 0.014(3) 0.007(3)
C18 0.202(8) 0.082(3) 0.066(4) -0.006(3) 0.029(4) -0.022(4)
C19 0.210(8) 0.097(5) 0.049(3) 0.010(3) 0.026(4) 0.026(5)
C20 0.211(5) 0.116(5) 0.074(4) 0.013(4) 0.001(5) 0.027(5)
C21 0.148(5) 0.0518(18) 0.0346(16) -0.0021(14) 0.001(3) -0.017(3)
C22 0.183(4) 0.051(2) 0.0361(17) -0.0029(15) -0.001(3) -0.013(3)
C23 0.233(5) 0.070(4) 0.056(3) -0.007(3) -0.012(4) 0.034(3)
C24 0.184(5) 0.088(4) 0.078(3) -0.012(3) -0.025(4) 0.062(3)
C25 0.190(8) 0.162(8) 0.107(5) -0.047(5) -0.044(5) 0.074(6)
C26 0.185(10) 0.198(10) 0.160(7) -0.072(8) -0.054(7) 0.058(6)
C27 0.156(8) 0.203(11) 0.196(9) -0.043(8) -0.036(7) 0.055(7)
C28 0.176(9) 0.173(10) 0.149(7) -0.004(7) -0.011(6) 0.032(6)
C29 0.179(7) 0.136(7) 0.097(4) -0.004(5) -0.013(5) 0.044(5)
C30 0.183(7) 0.070(2) 0.0411(19) -0.0044(17) -0.007(3) -0.028(3)
C31 0.278(9) 0.107(5) 0.043(3) -0.007(3) -0.031(4) -0.027(5)
C32 0.385(16) 0.149(7) 0.055(4) 0.028(4) -0.047(7) -0.029(7)
C33 0.316(10) 0.204(11) 0.110(7) -0.014(7) -0.082(7) -0.090(8)
C34 0.395(13) 0.183(9) 0.059(4) -0.025(5) 0.006(8) 0.050(9)

loop_
_atom_type_symbol
_atom_type_description
_atom_type_scat_dispersion_real
_atom_type_scat_dispersion_imag
_atom_type_scat_source
C C 0.0033 0.0016 'International Tables Vol C Tables 4.2.6.8 and 6.1.1.4'
H H 0.0000 0.0000 'International Tables Vol C Tables 4.2.6.8 and 6.1.1.4'
N N 0.0061 0.0033 'International Tables Vol C Tables 4.2.6.8 and 6.1.1.4'
O O 0.0106 0.0060 'International Tables Vol C Tables 4.2.6.8 and 6.1.1.4'
P P 0.1023 0.0942 'International Tables Vol C Tables 4.2.6.8 and 6.1.1.4'
Pd Pd -0.9988 1.0072 'International Tables Vol C Tables 4.2.6.8 and 6.1.1.4'

loop_
_geom_angle_atom_site_label_1
_geom_angle_atom_site_label_2
_geom_angle_atom_site_label_3
_geom_angle
P1 Pd1 P2 90.85(5)
P1 Pd1 C21 134.96(11)
P2 Pd1 C21 134.07(11)
O3 Pd1 P1 105.16(9)
O3 Pd1 P2 163.99(8)
O3 Pd1 C21 29.96(13)
O4 Pd1 P1 165.24(10)
O4 Pd1 P2 103.69(9)
O4 Pd1 O3 60.31(11)
O4 Pd1 C21 30.39(13)
O1 P1 Pd1 119.81(16)
O1 P1 C1 105.7(3)
O1 P1 C7 106.1(4)
C1 P1 Pd1 109.9(2)
C1 P1 C7 106.9(3)
C7 P1 Pd1 107.7(2)
O2 P2 Pd1 119.40(15)
O2 P2 C11 105.5(3)
O2 P2 C17 105.6(3)
C11 P2 Pd1 110.3(2)
C11 P2 C17 105.9(3)
C17 P2 Pd1 109.3(2)
P1 O1 H1 108.9
P2 O2 H1 109.4
C21 O3 Pd1 88.8(3)
C21 O4 Pd1 90.1(3)
C30 O6 C31 120.8(5)
C22 N1 H1A 119.7
C30 N1 H1A 119.7
C30 N1 C22 120.5(4)
C2 C1 P1 117.6(5)
C6 C1 P1 122.8(5)
C6 C1 C2 119.5(7)
C1 C2 H2 120.8
C3 C2 C1 118.4(8)
C3 C2 H2 120.8
C2 C3 H3 118.5
C4 C3 C2 123.0(9)
C4 C3 H3 118.5
C3 C4 H4 120.6
C3 C4 C5 118.8(8)
C5 C4 H4 120.6
C4 C5 H5 119.8
C6 C5 C4 120.4(9)
C6 C5 H5 119.8
C1 C6 H6 120.0
C5 C6 C1 119.9(8)
C5 C6 H6 120.0
C8 C7 P1 106.7(7)
C9 C7 P1 111.5(5)
C9 C7 C8 110.6(7)
C10 C7 P1 106.9(6)
C10 C7 C8 110.7(7)
C10 C7 C9 110.4(8)
C7 C8 H8A 109.5
C7 C8 H8B 109.5
C7 C8 H8C 109.5
H8A C8 H8B 109.5
H8A C8 H8C 109.5
H8B C8 H8C 109.5
C7 C9 H9A 109.5
C7 C9 H9B 109.5
C7 C9 H9C 109.5
H9A C9 H9B 109.5
H9A C9 H9C 109.5
H9B C9 H9C 109.5
C7 C10 H10A 109.5
C7 C10 H10B 109.5
C7 C10 H10C 109.5
H10A C10 H10B 109.5
H10A C10 H10C 109.5
H10B C10 H10C 109.5
C12 C11 P2 122.3(5)
C16 C11 P2 119.4(5)
C16 C11 C12 118.2(7)
C11 C12 H12 119.9
C13 C12 C11 120.2(6)
C13 C12 H12 119.9
C12 C13 H13 119.3
C12 C13 C14 121.5(7)
C14 C13 H13 119.3
C13 C14 H14 120.8
C15 C14 C13 118.3(8)
C15 C14 H14 120.8
C14 C15 H15 119.6
C16 C15 C14 120.8(7)
C16 C15 H15 119.6
C11 C16 H16 119.5
C15 C16 C11 121.0(6)
C15 C16 H16 119.5
C18 C17 P2 111.8(6)
C19 C17 P2 108.5(6)
C19 C17 C18 109.5(5)
C20 C17 P2 108.2(5)
C20 C17 C18 110.2(7)
C20 C17 C19 108.6(6)
C17 C18 H18A 109.5
C17 C18 H18B 109.5
C17 C18 H18C 109.5
H18A C18 H18B 109.5
H18A C18 H18C 109.5
H18B C18 H18C 109.5
C17 C19 H19A 109.5
C17 C19 H19B 109.5
C17 C19 H19C 109.5
H19A C19 H19B 109.5
H19A C19 H19C 109.5
H19B C19 H19C 109.5
C17 C20 H20A 109.5
C17 C20 H20B 109.5
C17 C20 H20C 109.5
H20A C20 H20B 109.5
H20A C20 H20C 109.5
H20B C20 H20C 109.5
O3 C21 Pd1 61.2(2)
O3 C21 O4 120.6(4)
O3 C21 C22 121.5(4)
O4 C21 Pd1 59.5(2)
O4 C21 C22 117.9(4)
C22 C21 Pd1 175.3(5)
N1 C22 C21 110.6(4)
N1 C22 H22 107.5
N1 C22 C23 113.7(6)
C21 C22 H22 107.5
C21 C22 C23 109.9(6)
C23 C22 H22 107.5
C22 C23 H23A 108.7
C22 C23 H23B 108.7
C22 C23 C24 114.3(5)
H23A C23 H23B 107.6
C24 C23 H23A 108.7
C24 C23 H23B 108.7
C25 C24 C23 121.8(10)
C25 C24 C29 116.7(12)
C29 C24 C23 121.5(8)
C24 C25 H25 119.3
C26 C25 C24 121.3(13)
C26 C25 H25 119.3
C25 C26 H26 119.7
C25 C26 C27 120.6(13)
C27 C26 H26 119.7
C26 C27 H27 120.4
C28 C27 C26 119.3(16)
C28 C27 H27 120.4
C27 C28 H28 119.7
C27 C28 C29 120.7(15)
C29 C28 H28 119.7
C24 C29 C28 121.4(11)
C24 C29 H29 119.3
C28 C29 H29 119.3
O5 C30 O6 126.3(5)
O5 C30 N1 124.3(5)
O6 C30 N1 109.4(5)
O6 C31 C32 101.0(6)
O6 C31 C33 109.4(8)
O6 C31 C34 109.2(8)
C32 C31 C34 114.4(10)
C33 C31 C32 110.0(11)
C33 C31 C34 112.2(10)
C31 C32 H32A 109.5
C31 C32 H32B 109.5
C31 C32 H32C 109.5
H32A C32 H32B 109.5
H32A C32 H32C 109.5
H32B C32 H32C 109.5
C31 C33 H33A 109.5
C31 C33 H33B 109.5
C31 C33 H33C 109.5
H33A C33 H33B 109.5
H33A C33 H33C 109.5
H33B C33 H33C 109.5
C31 C34 H34A 109.5
C31 C34 H34B 109.5
C31 C34 H34C 109.5
H34A C34 H34B 109.5
H34A C34 H34C 109.5
H34B C34 H34C 109.5

loop_
_geom_bond_atom_site_label_1
_geom_bond_atom_site_label_2
_geom_bond_distance
Pd1 P1 2.2322(14)
Pd1 P2 2.2338(12)
Pd1 O3 2.210(3)
Pd1 O4 2.172(3)
Pd1 C21 2.520(5)
P1 O1 1.531(4)
P1 C1 1.806(7)
P1 C7 1.861(9)
P2 O2 1.547(4)
P2 C11 1.805(8)
P2 C17 1.838(9)
O1 H1 1.2387
O2 H1 1.1699
O3 C21 1.259(6)
O4 C21 1.275(5)
O5 C30 1.189(7)
O6 C30 1.331(7)
O6 C31 1.477(7)
N1 H1A 0.8600
N1 C22 1.444(6)
N1 C30 1.348(7)
C1 C2 1.398(9)
C1 C6 1.384(9)
C2 H2 0.9300
C2 C3 1.373(10)
C3 H3 0.9300
C3 C4 1.341(11)
C4 H4 0.9300
C4 C5 1.388(12)
C5 H5 0.9300
C5 C6 1.377(10)
C6 H6 0.9300
C7 C8 1.526(10)
C7 C9 1.517(10)
C7 C10 1.514(10)
C8 H8A 0.9600
C8 H8B 0.9600
C8 H8C 0.9600
C9 H9A 0.9600
C9 H9B 0.9600
C9 H9C 0.9600
C10 H10A 0.9600
C10 H10B 0.9600
C10 H10C 0.9600
C11 C12 1.392(8)
C11 C16 1.390(9)
C12 H12 0.9300
C12 C13 1.367(11)
C13 H13 0.9300
C13 C14 1.385(10)
C14 H14 0.9300
C14 C15 1.376(11)
C15 H15 0.9300
C15 C16 1.368(11)
C16 H16 0.9300
C17 C18 1.554(9)
C17 C19 1.549(8)
C17 C20 1.536(11)
C18 H18A 0.9600
C18 H18B 0.9600
C18 H18C 0.9600
C19 H19A 0.9600
C19 H19B 0.9600
C19 H19C 0.9600
C20 H20A 0.9600
C20 H20B 0.9600
C20 H20C 0.9600
C21 C22 1.500(6)
C22 H22 0.9800
C22 C23 1.510(11)
C23 H23A 0.9700
C23 H23B 0.9700
C23 C24 1.511(13)
C24 C25 1.388(12)
C24 C29 1.391(12)
C25 H25 0.9300
C25 C26 1.373(18)
C26 H26 0.9300
C26 C27 1.387(19)
C27 H27 0.9300
C27 C28 1.337(16)
C28 H28 0.9300
C28 C29 1.393(16)
C29 H29 0.9300
C31 C32 1.510(11)
C31 C33 1.505(15)
C31 C34 1.519(17)
C32 H32A 0.9600
C32 H32B 0.9600
C32 H32C 0.9600
C33 H33A 0.9600
C33 H33B 0.9600
C33 H33C 0.9600
C34 H34A 0.9600
C34 H34B 0.9600
C34 H34C 0.9600

loop_
_twin_individual_id
_twin_individual_mass_fraction_refined
1 1.03(4)
2 -0.03(4)
